data_4130381
loop_
_publ_author_name
'Topi\'c, Filip'
'Rissanen, Kari'

_publ_section_title
;
 Systematic Construction of Ternary Cocrystals by Orthogonal and Robust
 Hydrogen and Halogen Bonds.
;
_journal_issue 20
_journal_name_full 'Journal of the American Chemical Society'
_journal_page_first 6610
_journal_page_last 6616
_journal_paper_doi 10.1021/jacs.6b02854
_journal_volume 138
_journal_year 2016
_chemical_formula_moiety 'C12 H24 O6, 2(C6 F4 I2), C2 H6 N2 S'
_chemical_formula_sum 'C26 H30 F8 I4 N2 O6 S'
_chemical_formula_weight 1158.18
_space_group_crystal_system triclinic
_space_group_IT_number 2
_space_group_name_Hall '-P 1'
_space_group_name_H-M_alt 'P -1'
_atom_sites_solution_hydrogens geom
_atom_sites_solution_primary iterative
_atom_sites_solution_secondary difmap
_audit_creation_method SHELXL-2014/7
_cell_angle_alpha 73.839(3)
_cell_angle_beta 89.140(2)
_cell_angle_gamma 83.3489(19)
_cell_formula_units_Z 2
_cell_length_a 9.8179(2)
_cell_length_b 13.3362(3)
_cell_length_c 15.0376(6)
_cell_measurement_reflns_used 13041
_cell_measurement_temperature 253.0(1)
_cell_measurement_theta_max 30.1890
_cell_measurement_theta_min 1.9760
_cell_volume 1878.09(10)
_computing_cell_refinement 'CrysAlisPro 1.171.38.41 (Rigaku OD, 2015)'
_computing_data_collection 'Collect (Bruker AXS BV, 1997-2004)'
_computing_data_reduction 'CrysAlisPro 1.171.38.41 (Rigaku OD, 2015)'
_computing_publication_material 'WinGX (Farrugia, 2012)'
_computing_structure_refinement 'SHELXL-2014/7 (Sheldrick, 2015)'
_computing_structure_solution 'SHELXT-2014/5 (Sheldrick, 2015)'
_diffrn_ambient_temperature 253.0(1)
_diffrn_detector_area_resol_mean 9
_diffrn_measured_fraction_theta_full 0.993
_diffrn_measured_fraction_theta_max 0.888
_diffrn_measurement_device '95mm CCD camera on \k-goniostat'
_diffrn_measurement_device_type 'Bruker-Nonius KappaCCD with APEXII detector'
_diffrn_measurement_method '\f scans + \w scans'
_diffrn_radiation_monochromator 'horizonally mounted graphite crystal'
_diffrn_radiation_source 'fine-focus sealed tube'
_diffrn_radiation_type MoK\a
_diffrn_radiation_wavelength 0.71073
_diffrn_reflns_av_unetI/netI 0.0230
_diffrn_reflns_Laue_measured_fraction_full 0.993
_diffrn_reflns_Laue_measured_fraction_max 0.888
_diffrn_reflns_limit_h_max 13
_diffrn_reflns_limit_h_min -13
_diffrn_reflns_limit_k_max 18
_diffrn_reflns_limit_k_min -18
_diffrn_reflns_limit_l_max 20
_diffrn_reflns_limit_l_min -20
_diffrn_reflns_number 45175
_diffrn_reflns_point_group_measured_fraction_full 0.993
_diffrn_reflns_point_group_measured_fraction_max 0.888
_diffrn_reflns_theta_full 25.250
_diffrn_reflns_theta_max 30.141
_diffrn_reflns_theta_min 1.601
_exptl_absorpt_coefficient_mu 3.452
_exptl_absorpt_correction_T_max 1.00000
_exptl_absorpt_correction_T_min 0.77621
_exptl_absorpt_correction_type multi-scan
_exptl_absorpt_process_details
;
CrysAlisPro 1.171.38.41 (Rigaku Oxford Diffraction, 2015)
Empirical absorption correction using spherical harmonics,
 implemented in SCALE3 ABSPACK scaling algorithm.
;
_exptl_crystal_colour colourless
_exptl_crystal_density_diffrn 2.048
_exptl_crystal_density_method 'not measured'
_exptl_crystal_description block
_exptl_crystal_F_000 1096
_exptl_crystal_size_max 0.418
_exptl_crystal_size_mid 0.222
_exptl_crystal_size_min 0.220
_refine_diff_density_max 0.951
_refine_diff_density_min -0.696
_refine_diff_density_rms 0.105
_refine_ls_extinction_method none
_refine_ls_goodness_of_fit_ref 1.138
_refine_ls_hydrogen_treatment constr
_refine_ls_matrix_type full
_refine_ls_number_parameters 611
_refine_ls_number_reflns 15175
_refine_ls_number_restraints 1172
_refine_ls_restrained_S_all 1.124
_refine_ls_R_factor_all 0.0629
_refine_ls_R_factor_gt 0.0540
_refine_ls_shift/su_max 0.001
_refine_ls_shift/su_mean 0.000
_refine_ls_structure_factor_coef Fsqd
_refine_ls_weighting_details 'w=1/[\s^2^(Fo^2^)+(0.0423P)^2^+4.5029P] where P=(Fo^2^+2Fc^2^)/3'
_refine_ls_weighting_scheme calc
_refine_ls_wR_factor_gt 0.1133
_refine_ls_wR_factor_ref 0.1165
_reflns_Friedel_coverage 0.000
_reflns_number_gt 13265
_reflns_number_total 15175
_reflns_threshold_expression 'I > 2\s(I)'
_cod_data_source_file ja6b02854_si_002.cif
_cod_data_source_block A_D_2-2_253K
_cod_database_code 4130381
_shelx_shelxl_version_number 2014/7
_shelx_space_group_comment
;
The symmetry employed for this shelxl refinement is uniquely defined
by the following loop, which should always be used as a source of
symmetry information in preference to the above space-group names.
They are only intended as comments.
;
_shelx_estimated_absorpt_t_min 0.326
_shelx_estimated_absorpt_t_max 0.517

loop_
_space_group_symop_operation_xyz
'x, y, z'
'-x, -y, -z'

loop_
_atom_site_label
_atom_site_type_symbol
_atom_site_fract_x
_atom_site_fract_y
_atom_site_fract_z
_atom_site_U_iso_or_equiv
_atom_site_adp_type
_atom_site_occupancy
_atom_site_site_symmetry_order
_atom_site_calc_flag
_atom_site_refinement_flags_posn
_atom_site_refinement_flags_adp
_atom_site_refinement_flags_occupancy
_atom_site_disorder_assembly
_atom_site_disorder_group
C1A C 0.1831(5) 0.2685(4) 0.5009(4) 0.0317(11) Uani 1 1 d . . . . .
C2A C -0.0022(6) 0.1766(5) 0.4634(5) 0.0526(16) Uani 1 1 d . . . . .
H2A1 H -0.0489 0.2362 0.4187 0.079 Uiso 1 1 calc R U . . .
H2A2 H -0.0451 0.1684 0.5223 0.079 Uiso 1 1 calc R U . . .
H2A3 H -0.0066 0.1145 0.4436 0.079 Uiso 1 1 calc R U . . .
N1A N 0.1402(4) 0.1927(4) 0.4716(3) 0.0403(11) Uani 1 1 d . . . . .
H1A H 0.2016 0.1495 0.4562 0.048 Uiso 1 1 calc R U . . .
N2A N 0.0942(5) 0.3371(4) 0.5254(4) 0.0477(13) Uani 1 1 d . . . . .
H2A4 H 0.0077 0.3327 0.5225 0.057 Uiso 1 1 calc R U . . .
H2A5 H 0.1225 0.3863 0.5445 0.057 Uiso 1 1 calc R U . . .
S1A S 0.35737(13) 0.27730(12) 0.50633(10) 0.0389(3) Uani 1 1 d . . . . .
C1C C -0.0175(16) 0.5067(11) 0.2829(10) 0.062(3) Uani 0.67(2) 1 d D U P A 1
H1C1 H 0.0396 0.4427 0.3146 0.075 Uiso 0.67(2) 1 calc R U P A 1
H1C2 H -0.0055 0.5186 0.2168 0.075 Uiso 0.67(2) 1 calc R U P A 1
C2C C 0.1574(16) 0.6120(13) 0.2840(12) 0.079(3) Uani 0.67(2) 1 d D U P A 1
H2C1 H 0.1621 0.6355 0.2171 0.095 Uiso 0.67(2) 1 calc R U P A 1
H2C2 H 0.2197 0.5480 0.3060 0.095 Uiso 0.67(2) 1 calc R U P A 1
C3C C 0.1980(15) 0.6940(10) 0.3242(10) 0.069(3) Uani 0.67(2) 1 d D U P A 1
H3C1 H 0.2877 0.7114 0.3013 0.083 Uiso 0.67(2) 1 calc R U P A 1
H3C2 H 0.1336 0.7569 0.3024 0.083 Uiso 0.67(2) 1 calc R U P A 1
C4C C 0.3083(11) 0.5850(10) 0.4644(12) 0.057(3) Uani 0.67(2) 1 d D U P A 1
H4C1 H 0.3969 0.6062 0.4425 0.069 Uiso 0.67(2) 1 calc R U P A 1
H4C2 H 0.2963 0.5214 0.4476 0.069 Uiso 0.67(2) 1 calc R U P A 1
C5C C 0.3032(11) 0.5644(10) 0.5675(11) 0.056(3) Uani 0.67(2) 1 d D U P A 1
H5C1 H 0.3780 0.5120 0.5968 0.067 Uiso 0.67(2) 1 calc R U P A 1
H5C2 H 0.3118 0.6284 0.5845 0.067 Uiso 0.67(2) 1 calc R U P A 1
C6C C 0.1623(17) 0.5047(13) 0.6943(9) 0.066(3) Uani 0.67(2) 1 d D U P A 1
H6C1 H 0.1915 0.5610 0.7160 0.080 Uiso 0.67(2) 1 calc R U P A 1
H6C2 H 0.2194 0.4401 0.7245 0.080 Uiso 0.67(2) 1 calc R U P A 1
O1C O 0.0228(13) 0.5924(10) 0.3105(11) 0.065(3) Uani 0.67(2) 1 d D U P A 1
O2C O 0.2033(12) 0.6654(10) 0.4227(9) 0.060(3) Uani 0.67(2) 1 d D U P A 1
O3C O 0.1763(13) 0.5279(14) 0.5968(9) 0.053(2) Uani 0.67(2) 1 d D U P A 1
C1C' C 0.038(3) 0.514(2) 0.283(2) 0.067(5) Uani 0.33(2) 1 d D U P A 2
H1C3 H 0.0892 0.4520 0.3243 0.081 Uiso 0.33(2) 1 calc R U P A 2
H1C4 H 0.0679 0.5197 0.2206 0.081 Uiso 0.33(2) 1 calc R U P A 2
C2C' C 0.205(3) 0.616(3) 0.301(2) 0.075(5) Uani 0.33(2) 1 d D U P A 2
H2C3 H 0.2248 0.6468 0.2362 0.090 Uiso 0.33(2) 1 calc R U P A 2
H2C4 H 0.2575 0.5476 0.3213 0.090 Uiso 0.33(2) 1 calc R U P A 2
C3C' C 0.245(3) 0.684(2) 0.3559(17) 0.071(4) Uani 0.33(2) 1 d D U P A 2
H3C3 H 0.3431 0.6871 0.3497 0.086 Uiso 0.33(2) 1 calc R U P A 2
H3C4 H 0.1998 0.7543 0.3296 0.086 Uiso 0.33(2) 1 calc R U P A 2
C4C' C 0.317(2) 0.5796(19) 0.508(2) 0.056(5) Uani 0.33(2) 1 d D U P A 2
H4C3 H 0.4049 0.6079 0.4994 0.067 Uiso 0.33(2) 1 calc R U P A 2
H4C4 H 0.3273 0.5146 0.4900 0.067 Uiso 0.33(2) 1 calc R U P A 2
C5C' C 0.278(2) 0.558(2) 0.6065(18) 0.060(5) Uani 0.33(2) 1 d D U P A 2
H5C3 H 0.3472 0.5074 0.6453 0.072 Uiso 0.33(2) 1 calc R U P A 2
H5C4 H 0.2719 0.6224 0.6254 0.072 Uiso 0.33(2) 1 calc R U P A 2
C6C' C 0.109(3) 0.497(2) 0.7104(15) 0.057(5) Uani 0.33(2) 1 d D U P A 2
H6C3 H 0.1285 0.5537 0.7351 0.068 Uiso 0.33(2) 1 calc R U P A 2
H6C4 H 0.1609 0.4325 0.7470 0.068 Uiso 0.33(2) 1 calc R U P A 2
O1C' O 0.063(2) 0.605(2) 0.309(2) 0.071(5) Uani 0.33(2) 1 d D U P A 2
O2C' O 0.216(2) 0.652(2) 0.4510(15) 0.056(4) Uani 0.33(2) 1 d D U P A 2
O3C' O 0.150(3) 0.518(3) 0.6165(16) 0.058(5) Uani 0.33(2) 1 d D U P A 2
C1D C 0.0198(6) 0.0273(7) 0.2514(4) 0.0597(18) Uani 1 1 d . . . . .
H1D1 H 0.0512 0.0035 0.1984 0.072 Uiso 1 1 calc R U . . .
H1D2 H 0.0210 0.1028 0.2358 0.072 Uiso 1 1 calc R U . . .
C2D C 0.2444(6) -0.0026(5) 0.3161(4) 0.0450(14) Uani 1 1 d . . . . .
H2D1 H 0.2503 0.0719 0.3053 0.054 Uiso 1 1 calc R U . . .
H2D2 H 0.2802 -0.0232 0.2625 0.054 Uiso 1 1 calc R U . . .
C3D C 0.3254(5) -0.0631(5) 0.3997(4) 0.0448(14) Uani 1 1 d . . . . .
H3D1 H 0.3069 -0.1358 0.4163 0.054 Uiso 1 1 calc R U . . .
H3D2 H 0.4225 -0.0613 0.3873 0.054 Uiso 1 1 calc R U . . .
C4D C 0.3548(5) -0.0822(5) 0.5587(4) 0.0413(13) Uani 1 1 d . . . . .
H4D1 H 0.4536 -0.0866 0.5528 0.050 Uiso 1 1 calc R U . . .
H4D2 H 0.3286 -0.1528 0.5726 0.050 Uiso 1 1 calc R U . . .
C5D C 0.3122(5) -0.0351(5) 0.6350(4) 0.0417(13) Uani 1 1 d . . . . .
H5D1 H 0.3714 -0.0672 0.6889 0.050 Uiso 1 1 calc R U . . .
H5D2 H 0.3202 0.0397 0.6158 0.050 Uiso 1 1 calc R U . . .
C6D C 0.1227(6) -0.0001(6) 0.7246(5) 0.0551(16) Uani 1 1 d . . . . .
H6D1 H 0.1213 0.0753 0.6995 0.066 Uiso 1 1 calc R U . . .
H6D2 H 0.1812 -0.0228 0.7796 0.066 Uiso 1 1 calc R U . . .
O1D O 0.1064(4) -0.0230(4) 0.3293(3) 0.0483(10) Uani 1 1 d . . . . .
O2D O 0.2905(4) -0.0192(3) 0.4742(3) 0.0396(9) Uani 1 1 d . . . . .
O3D O 0.1742(4) -0.0519(3) 0.6577(3) 0.0459(10) Uani 1 1 d . . . . .
C1S C 0.4190(5) 0.1706(4) 0.8726(3) 0.0395(12) Uani 1 1 d D . . . .
C2S C 0.3132(6) 0.1614(5) 0.9349(4) 0.0460(14) Uani 1 1 d D . . . .
C3S C 0.3424(7) 0.1307(5) 1.0292(4) 0.0564(17) Uani 1 1 d D . . . .
C4S C 0.4747(7) 0.1083(5) 1.0625(4) 0.0547(17) Uani 1 1 d D . . . .
C5S C 0.5792(6) 0.1167(5) 1.0022(4) 0.0537(17) Uani 1 1 d D . . . .
C6S C 0.5522(5) 0.1473(4) 0.9082(4) 0.0445(13) Uani 1 1 d D . . . .
F1S F 0.2421(5) 0.1213(4) 1.0912(3) 0.0903(15) Uani 1 1 d D . . . .
F2S F 0.4997(6) 0.0781(4) 1.1546(3) 0.0845(14) Uani 1 1 d D . . . .
F3S F 0.7101(5) 0.0953(4) 1.0334(3) 0.0797(13) Uani 1 1 d D . . . .
F4S F 0.6600(4) 0.1544(3) 0.8518(3) 0.0660(11) Uani 1 1 d D . . . .
I1S I 0.39095(4) 0.21707(3) 0.72698(3) 0.04153(10) Uani 1 1 d D . . . .
I2S I 0.10641(5) 0.19092(5) 0.89402(4) 0.07815(18) Uani 1 1 d D . . . .
C1T C 0.4215(10) 0.3504(19) 0.1393(6) 0.058(3) Uani 0.597(2) 1 d D U P B 1
C2T C 0.5445(8) 0.3415(11) 0.0953(6) 0.061(2) Uani 0.597(2) 1 d D U P B 1
C3T C 0.5480(10) 0.3669(11) -0.0012(6) 0.071(3) Uani 0.597(2) 1 d D U P B 1
C4T C 0.4291(10) 0.4002(13) -0.0529(6) 0.078(3) Uani 0.597(2) 1 d D U P B 1
C5T C 0.3078(10) 0.4081(10) -0.0106(6) 0.080(3) Uani 0.597(2) 1 d D U P B 1
C6T C 0.3026(11) 0.3826(12) 0.0842(6) 0.071(3) Uani 0.597(2) 1 d D U P B 1
F1T F 0.6654(10) 0.3598(7) -0.0462(6) 0.094(2) Uani 0.597(2) 1 d D U P B 1
F2T F 0.4368(12) 0.4248(7) -0.1456(5) 0.103(3) Uani 0.597(2) 1 d D U P B 1
F3T F 0.1906(11) 0.4424(8) -0.0610(6) 0.113(3) Uani 0.597(2) 1 d D U P B 1
F4T F 0.1814(10) 0.3954(11) 0.1221(8) 0.092(3) Uani 0.597(2) 1 d D U P B 1
I1T I 0.4004(15) 0.3173(13) 0.2846(5) 0.0504(5) Uani 0.597(2) 1 d D U P B 1
I2T I 0.73172(14) 0.28564(12) 0.16730(10) 0.0757(4) Uani 0.597(2) 1 d D U P B 1
C1T' C 0.4573(11) 0.342(3) 0.1416(8) 0.057(4) Uani 0.403(2) 1 d D U P B 2
C2T' C 0.3637(9) 0.3730(18) 0.0692(8) 0.071(3) Uani 0.403(2) 1 d D U P B 2
C3T' C 0.4071(12) 0.390(2) -0.0220(8) 0.076(3) Uani 0.403(2) 1 d D U P B 2
C4T' C 0.5440(12) 0.3769(18) -0.0403(8) 0.078(3) Uani 0.403(2) 1 d D U P B 2
C5T' C 0.6366(12) 0.3472(15) 0.0303(8) 0.075(3) Uani 0.403(2) 1 d D U P B 2
C6T' C 0.5957(12) 0.3294(18) 0.1204(8) 0.064(3) Uani 0.403(2) 1 d D U P B 2
F1T' F 0.3176(16) 0.4171(10) -0.0928(8) 0.098(3) Uani 0.403(2) 1 d D U P B 2
F2T' F 0.5815(17) 0.3952(10) -0.1296(7) 0.103(3) Uani 0.403(2) 1 d D U P B 2
F3T' F 0.7717(12) 0.3343(11) 0.0129(10) 0.110(4) Uani 0.403(2) 1 d D U P B 2
F4T' F 0.6904(14) 0.3073(14) 0.1881(10) 0.082(4) Uani 0.403(2) 1 d D U P B 2
I1T' I 0.409(2) 0.315(2) 0.2829(7) 0.0504(5) Uani 0.403(2) 1 d D U P B 2
I2T' I 0.1513(2) 0.3887(2) 0.08699(17) 0.1008(8) Uani 0.403(2) 1 d D U P B 2

loop_
_atom_site_aniso_label
_atom_site_aniso_U_11
_atom_site_aniso_U_22
_atom_site_aniso_U_33
_atom_site_aniso_U_23
_atom_site_aniso_U_13
_atom_site_aniso_U_12
C1A 0.030(2) 0.036(3) 0.028(3) -0.007(2) 0.001(2) -0.001(2)
C2A 0.043(3) 0.058(4) 0.063(4) -0.023(3) -0.005(3) -0.016(3)
N1A 0.036(2) 0.038(3) 0.050(3) -0.020(2) -0.002(2) 0.0002(19)
N2A 0.028(2) 0.052(3) 0.075(4) -0.040(3) 0.000(2) 0.001(2)
S1A 0.0282(6) 0.0523(9) 0.0377(7) -0.0157(6) 0.0007(5) -0.0026(6)
C1C 0.063(8) 0.071(6) 0.054(6) -0.023(5) 0.010(6) 0.001(6)
C2C 0.058(7) 0.100(7) 0.079(7) -0.025(5) 0.017(6) -0.009(6)
C3C 0.051(6) 0.075(6) 0.074(6) -0.007(5) 0.016(5) -0.011(5)
C4C 0.035(4) 0.056(5) 0.080(7) -0.014(5) 0.002(5) -0.009(4)
C5C 0.034(4) 0.061(5) 0.070(7) -0.014(6) -0.007(5) -0.007(4)
C6C 0.069(8) 0.071(7) 0.061(6) -0.023(5) -0.007(5) -0.005(6)
O1C 0.057(6) 0.075(5) 0.066(5) -0.026(4) 0.018(5) -0.006(4)
O2C 0.046(4) 0.055(5) 0.073(6) -0.006(5) 0.009(4) -0.007(3)
O3C 0.044(5) 0.063(5) 0.059(5) -0.026(5) -0.006(4) -0.011(4)
C1C' 0.054(11) 0.085(9) 0.061(9) -0.020(8) 0.020(9) -0.006(9)
C2C' 0.052(9) 0.097(9) 0.079(9) -0.026(7) 0.024(7) -0.016(8)
C3C' 0.051(9) 0.086(8) 0.074(8) -0.013(7) 0.016(7) -0.021(7)
C4C' 0.040(7) 0.057(8) 0.071(9) -0.017(8) 0.001(7) -0.009(6)
C5C' 0.046(8) 0.066(9) 0.066(9) -0.017(8) -0.009(7) -0.008(7)
C6C' 0.056(11) 0.064(10) 0.057(9) -0.021(7) -0.004(8) -0.018(10)
O1C' 0.047(9) 0.093(8) 0.074(8) -0.025(7) 0.022(7) -0.015(7)
O2C' 0.037(7) 0.058(8) 0.071(8) -0.014(6) 0.008(6) -0.009(6)
O3C' 0.049(8) 0.071(9) 0.054(8) -0.016(7) -0.007(6) -0.010(7)
C1D 0.047(3) 0.095(6) 0.036(3) -0.016(3) 0.006(3) -0.009(3)
C2D 0.041(3) 0.059(4) 0.041(3) -0.021(3) 0.013(2) -0.013(3)
C3D 0.026(3) 0.060(4) 0.058(4) -0.033(3) 0.010(2) -0.006(2)
C4D 0.030(3) 0.041(3) 0.049(3) -0.008(3) -0.003(2) 0.003(2)
C5D 0.029(3) 0.055(4) 0.041(3) -0.014(3) -0.009(2) -0.003(2)
C6D 0.045(3) 0.088(5) 0.041(3) -0.031(4) -0.002(3) -0.011(3)
O1D 0.036(2) 0.067(3) 0.040(2) -0.009(2) 0.0027(17) -0.0104(19)
O2D 0.039(2) 0.041(2) 0.040(2) -0.0169(18) -0.0004(16) 0.0052(16)
O3D 0.0325(19) 0.065(3) 0.047(2) -0.025(2) 0.0011(17) -0.0112(18)
C1S 0.060(3) 0.028(3) 0.032(3) -0.010(2) -0.004(2) -0.007(2)
C2S 0.067(4) 0.037(3) 0.036(3) -0.011(3) 0.001(3) -0.009(3)
C3S 0.092(5) 0.043(4) 0.035(3) -0.009(3) 0.014(3) -0.016(3)
C4S 0.097(5) 0.034(3) 0.032(3) -0.004(3) -0.011(3) -0.014(3)
C5S 0.081(5) 0.033(3) 0.047(4) -0.009(3) -0.027(3) -0.007(3)
C6S 0.056(3) 0.037(3) 0.044(3) -0.015(3) -0.002(3) -0.008(3)
F1S 0.119(4) 0.105(4) 0.043(3) -0.009(2) 0.025(3) -0.025(3)
F2S 0.151(4) 0.067(3) 0.032(2) -0.001(2) -0.021(2) -0.023(3)
F3S 0.093(3) 0.071(3) 0.074(3) -0.018(2) -0.042(3) -0.003(2)
F4S 0.060(2) 0.079(3) 0.061(3) -0.023(2) -0.0003(19) -0.009(2)
I1S 0.0496(2) 0.0446(2) 0.03145(19) -0.01176(16) -0.00082(15) -0.00686(15)
I2S 0.0608(3) 0.1018(4) 0.0726(4) -0.0281(3) 0.0085(3) -0.0037(3)
C1T 0.097(6) 0.035(6) 0.045(5) -0.013(4) -0.003(4) -0.010(6)
C2T 0.104(6) 0.036(5) 0.049(5) -0.016(4) 0.006(4) -0.018(5)
C3T 0.135(6) 0.035(5) 0.049(5) -0.020(4) 0.009(4) -0.023(5)
C4T 0.149(6) 0.037(5) 0.053(5) -0.020(5) -0.009(4) -0.020(5)
C5T 0.138(6) 0.048(6) 0.055(5) -0.014(4) -0.025(4) -0.012(5)
C6T 0.111(6) 0.046(6) 0.058(5) -0.018(4) -0.018(4) 0.000(5)
F1T 0.150(6) 0.063(5) 0.071(5) -0.019(4) 0.029(5) -0.024(5)
F2T 0.191(8) 0.072(5) 0.049(4) -0.017(4) -0.013(5) -0.027(5)
F3T 0.160(7) 0.096(6) 0.076(6) -0.014(5) -0.055(5) -0.005(6)
F4T 0.106(6) 0.094(6) 0.078(7) -0.033(6) -0.026(5) 0.006(5)
I1T 0.0613(14) 0.0464(6) 0.0416(3) -0.0117(3) 0.0006(4) 0.0005(9)
I2T 0.0865(8) 0.0681(7) 0.0807(8) -0.0341(5) 0.0130(6) -0.0113(5)
C1T' 0.096(6) 0.032(8) 0.046(6) -0.016(5) 0.011(5) -0.009(6)
C2T' 0.115(7) 0.043(7) 0.056(5) -0.020(5) -0.002(5) -0.003(6)
C3T' 0.142(7) 0.042(7) 0.050(5) -0.023(5) 0.007(5) -0.012(6)
C4T' 0.144(7) 0.038(6) 0.060(6) -0.022(6) 0.023(5) -0.021(6)
C5T' 0.122(7) 0.048(7) 0.063(6) -0.021(5) 0.036(5) -0.026(6)
C6T' 0.095(6) 0.039(7) 0.060(6) -0.017(5) 0.023(5) -0.013(6)
F1T' 0.168(8) 0.068(6) 0.059(6) -0.019(5) -0.013(6) -0.010(7)
F2T' 0.179(9) 0.073(7) 0.064(6) -0.024(5) 0.041(6) -0.032(7)
F3T' 0.123(7) 0.093(8) 0.116(9) -0.032(8) 0.060(6) -0.029(7)
F4T' 0.098(8) 0.069(8) 0.081(8) -0.025(6) 0.013(6) -0.007(6)
I1T' 0.0613(14) 0.0464(6) 0.0416(3) -0.0117(3) 0.0006(4) 0.0005(9)
I2T' 0.1083(14) 0.1063(14) 0.0942(16) -0.0527(13) -0.0387(11) 0.0283(11)

loop_
_atom_type_symbol
_atom_type_description
_atom_type_scat_dispersion_real
_atom_type_scat_dispersion_imag
_atom_type_scat_source
C C 0.0033 0.0016 'International Tables Vol C Tables 4.2.6.8 and 6.1.1.4'
H H 0.0000 0.0000 'International Tables Vol C Tables 4.2.6.8 and 6.1.1.4'
F F 0.0171 0.0103 'International Tables Vol C Tables 4.2.6.8 and 6.1.1.4'
I I -0.4742 1.8119 'International Tables Vol C Tables 4.2.6.8 and 6.1.1.4'
N N 0.0061 0.0033 'International Tables Vol C Tables 4.2.6.8 and 6.1.1.4'
O O 0.0106 0.0060 'International Tables Vol C Tables 4.2.6.8 and 6.1.1.4'
S S 0.1246 0.1234 'International Tables Vol C Tables 4.2.6.8 and 6.1.1.4'

loop_
_geom_angle_atom_site_label_1
_geom_angle_atom_site_label_2
_geom_angle_atom_site_label_3
_geom_angle
_geom_angle_site_symmetry_1
_geom_angle_site_symmetry_3
N2A C1A N1A 120.3(5) . .
N2A C1A S1A 120.2(4) . .
N1A C1A S1A 119.6(4) . .
N1A C2A H2A1 109.5 . .
N1A C2A H2A2 109.5 . .
H2A1 C2A H2A2 109.5 . .
N1A C2A H2A3 109.5 . .
H2A1 C2A H2A3 109.5 . .
H2A2 C2A H2A3 109.5 . .
C1A N1A C2A 125.2(5) . .
C1A N1A H1A 117.4 . .
C2A N1A H1A 117.4 . .
C1A N2A H2A4 120.0 . .
C1A N2A H2A5 120.0 . .
H2A4 N2A H2A5 120.0 . .
O1C C1C C6C 109.8(9) . 2_566
O1C C1C H1C1 109.7 . .
C6C C1C H1C1 109.7 2_566 .
O1C C1C H1C2 109.7 . .
C6C C1C H1C2 109.7 2_566 .
H1C1 C1C H1C2 108.2 . .
O1C C2C C3C 109.2(9) . .
O1C C2C H2C1 109.8 . .
C3C C2C H2C1 109.8 . .
O1C C2C H2C2 109.8 . .
C3C C2C H2C2 109.8 . .
H2C1 C2C H2C2 108.3 . .
O2C C3C C2C 114.7(9) . .
O2C C3C H3C1 108.6 . .
C2C C3C H3C1 108.6 . .
O2C C3C H3C2 108.6 . .
C2C C3C H3C2 108.6 . .
H3C1 C3C H3C2 107.6 . .
O2C C4C C5C 109.4(8) . .
O2C C4C H4C1 109.8 . .
C5C C4C H4C1 109.8 . .
O2C C4C H4C2 109.8 . .
C5C C4C H4C2 109.8 . .
H4C1 C4C H4C2 108.3 . .
O3C C5C C4C 107.9(7) . .
O3C C5C H5C1 110.1 . .
C4C C5C H5C1 110.1 . .
O3C C5C H5C2 110.1 . .
C4C C5C H5C2 110.1 . .
H5C1 C5C H5C2 108.4 . .
O3C C6C C1C 108.8(9) . 2_566
O3C C6C H6C1 109.9 . .
C1C C6C H6C1 109.9 2_566 .
O3C C6C H6C2 109.9 . .
C1C C6C H6C2 109.9 2_566 .
H6C1 C6C H6C2 108.3 . .
C2C O1C C1C 112.2(8) . .
C4C O2C C3C 115.2(9) . .
C5C O3C C6C 112.1(8) . .
O1C' C1C' C6C' 109.5(13) . 2_566
O1C' C1C' H1C3 109.8 . .
C6C' C1C' H1C3 109.8 2_566 .
O1C' C1C' H1C4 109.8 . .
C6C' C1C' H1C4 109.8 2_566 .
H1C3 C1C' H1C4 108.2 . .
O1C' C2C' C3C' 111.4(13) . .
O1C' C2C' H2C3 109.4 . .
C3C' C2C' H2C3 109.4 . .
O1C' C2C' H2C4 109.4 . .
C3C' C2C' H2C4 109.4 . .
H2C3 C2C' H2C4 108.0 . .
O2C' C3C' C2C' 116.2(14) . .
O2C' C3C' H3C3 108.2 . .
C2C' C3C' H3C3 108.2 . .
O2C' C3C' H3C4 108.2 . .
C2C' C3C' H3C4 108.2 . .
H3C3 C3C' H3C4 107.4 . .
O2C' C4C' C5C' 110.0(13) . .
O2C' C4C' H4C3 109.7 . .
C5C' C4C' H4C3 109.7 . .
O2C' C4C' H4C4 109.7 . .
C5C' C4C' H4C4 109.7 . .
H4C3 C4C' H4C4 108.2 . .
O3C' C5C' C4C' 108.4(13) . .
O3C' C5C' H5C3 110.0 . .
C4C' C5C' H5C3 110.0 . .
O3C' C5C' H5C4 110.0 . .
C4C' C5C' H5C4 110.0 . .
H5C3 C5C' H5C4 108.4 . .
O3C' C6C' C1C' 109.9(13) . 2_566
O3C' C6C' H6C3 109.7 . .
C1C' C6C' H6C3 109.7 2_566 .
O3C' C6C' H6C4 109.7 . .
C1C' C6C' H6C4 109.7 2_566 .
H6C3 C6C' H6C4 108.2 . .
C2C' O1C' C1C' 109.3(13) . .
C3C' O2C' C4C' 115.4(15) . .
C5C' O3C' C6C' 109.9(13) . .
O1D C1D C6D 108.0(5) . 2_556
O1D C1D H1D1 110.1 . .
C6D C1D H1D1 110.1 2_556 .
O1D C1D H1D2 110.1 . .
C6D C1D H1D2 110.1 2_556 .
H1D1 C1D H1D2 108.4 . .
O1D C2D C3D 108.7(5) . .
O1D C2D H2D1 109.9 . .
C3D C2D H2D1 109.9 . .
O1D C2D H2D2 109.9 . .
C3D C2D H2D2 109.9 . .
H2D1 C2D H2D2 108.3 . .
O2D C3D C2D 109.8(5) . .
O2D C3D H3D1 109.7 . .
C2D C3D H3D1 109.7 . .
O2D C3D H3D2 109.7 . .
C2D C3D H3D2 109.7 . .
H3D1 C3D H3D2 108.2 . .
O2D C4D C5D 109.6(4) . .
O2D C4D H4D1 109.8 . .
C5D C4D H4D1 109.8 . .
O2D C4D H4D2 109.8 . .
C5D C4D H4D2 109.8 . .
H4D1 C4D H4D2 108.2 . .
O3D C5D C4D 109.1(4) . .
O3D C5D H5D1 109.9 . .
C4D C5D H5D1 109.9 . .
O3D C5D H5D2 109.9 . .
C4D C5D H5D2 109.9 . .
H5D1 C5D H5D2 108.3 . .
O3D C6D C1D 108.4(5) . 2_556
O3D C6D H6D1 110.0 . .
C1D C6D H6D1 110.0 2_556 .
O3D C6D H6D2 110.0 . .
C1D C6D H6D2 110.0 2_556 .
H6D1 C6D H6D2 108.4 . .
C2D O1D C1D 113.7(5) . .
C3D O2D C4D 111.5(4) . .
C5D O3D C6D 112.0(4) . .
C2S C1S C6S 117.6(4) . .
C2S C1S I1S 124.3(3) . .
C6S C1S I1S 118.2(4) . .
C1S C2S C3S 119.8(5) . .
C1S C2S I2S 123.0(3) . .
C3S C2S I2S 117.2(4) . .
F1S C3S C4S 117.5(5) . .
F1S C3S C2S 121.2(6) . .
C4S C3S C2S 121.4(5) . .
F2S C4S C5S 120.6(5) . .
F2S C4S C3S 120.0(6) . .
C5S C4S C3S 119.4(5) . .
F3S C5S C4S 120.4(5) . .
F3S C5S C6S 119.4(6) . .
C4S C5S C6S 120.1(5) . .
F4S C6S C5S 117.5(5) . .
F4S C6S C1S 120.8(5) . .
C5S C6S C1S 121.7(5) . .
C2T C1T C6T 117.6(7) . .
C2T C1T I1T 124.5(6) . .
C6T C1T I1T 117.9(7) . .
C1T C2T C3T 120.2(7) . .
C1T C2T I2T 122.8(5) . .
C3T C2T I2T 116.9(6) . .
F1T C3T C4T 117.8(8) . .
F1T C3T C2T 121.9(8) . .
C4T C3T C2T 120.4(8) . .
F2T C4T C5T 121.4(8) . .
F2T C4T C3T 118.6(9) . .
C5T C4T C3T 120.0(7) . .
F3T C5T C4T 120.4(8) . .
F3T C5T C6T 119.3(8) . .
C4T C5T C6T 120.3(8) . .
F4T C6T C5T 117.8(9) . .
F4T C6T C1T 120.5(8) . .
C5T C6T C1T 121.5(8) . .
C2T' C1T' C6T' 117.8(8) . .
C2T' C1T' I1T' 125.2(8) . .
C6T' C1T' I1T' 117.0(8) . .
C1T' C2T' C3T' 120.6(8) . .
C1T' C2T' I2T' 123.5(6) . .
C3T' C2T' I2T' 115.8(7) . .
F1T' C3T' C4T' 118.5(10) . .
F1T' C3T' C2T' 121.5(10) . .
C4T' C3T' C2T' 120.0(9) . .
C5T' C4T' F2T' 122.2(10) . .
C5T' C4T' C3T' 119.7(8) . .
F2T' C4T' C3T' 118.1(10) . .
F3T' C5T' C4T' 120.1(9) . .
F3T' C5T' C6T' 118.9(10) . .
C4T' C5T' C6T' 121.0(9) . .
F4T' C6T' C5T' 119.4(10) . .
F4T' C6T' C1T' 119.6(10) . .
C5T' C6T' C1T' 120.8(9) . .

loop_
_geom_bond_atom_site_label_1
_geom_bond_atom_site_label_2
_geom_bond_distance
_geom_bond_site_symmetry_2
C1A N2A 1.315(7) .
C1A N1A 1.320(7) .
C1A S1A 1.733(5) .
C2A N1A 1.451(7) .
C2A H2A1 0.9600 .
C2A H2A2 0.9600 .
C2A H2A3 0.9600 .
N1A H1A 0.8600 .
N2A H2A4 0.8600 .
N2A H2A5 0.8600 .
C1C O1C 1.417(10) .
C1C C6C 1.472(15) 2_566
C1C H1C1 0.9700 .
C1C H1C2 0.9700 .
C2C O1C 1.408(10) .
C2C C3C 1.482(12) .
C2C H2C1 0.9700 .
C2C H2C2 0.9700 .
C3C O2C 1.422(10) .
C3C H3C1 0.9700 .
C3C H3C2 0.9700 .
C4C O2C 1.413(9) .
C4C C5C 1.499(12) .
C4C H4C1 0.9700 .
C4C H4C2 0.9700 .
C5C O3C 1.410(10) .
C5C H5C1 0.9700 .
C5C H5C2 0.9700 .
C6C O3C 1.419(10) .
C6C C1C 1.472(15) 2_566
C6C H6C1 0.9700 .
C6C H6C2 0.9700 .
C1C' O1C' 1.421(12) .
C1C' C6C' 1.468(18) 2_566
C1C' H1C3 0.9700 .
C1C' H1C4 0.9700 .
C2C' O1C' 1.412(12) .
C2C' C3C' 1.471(14) .
C2C' H2C3 0.9700 .
C2C' H2C4 0.9700 .
C3C' O2C' 1.409(11) .
C3C' H3C3 0.9700 .
C3C' H3C4 0.9700 .
C4C' O2C' 1.417(11) .
C4C' C5C' 1.484(14) .
C4C' H4C3 0.9700 .
C4C' H4C4 0.9700 .
C5C' O3C' 1.414(12) .
C5C' H5C3 0.9700 .
C5C' H5C4 0.9700 .
C6C' O3C' 1.422(12) .
C6C' C1C' 1.468(18) 2_566
C6C' H6C3 0.9700 .
C6C' H6C4 0.9700 .
C1D O1D 1.416(8) .
C1D C6D 1.499(9) 2_556
C1D H1D1 0.9700 .
C1D H1D2 0.9700 .
C2D O1D 1.413(7) .
C2D C3D 1.477(9) .
C2D H2D1 0.9700 .
C2D H2D2 0.9700 .
C3D O2D 1.421(6) .
C3D H3D1 0.9700 .
C3D H3D2 0.9700 .
C4D O2D 1.423(7) .
C4D C5D 1.488(8) .
C4D H4D1 0.9700 .
C4D H4D2 0.9700 .
C5D O3D 1.420(6) .
C5D H5D1 0.9700 .
C5D H5D2 0.9700 .
C6D O3D 1.426(7) .
C6D C1D 1.499(9) 2_556
C6D H6D1 0.9700 .
C6D H6D2 0.9700 .
C1S C2S 1.381(8) .
C1S C6S 1.389(7) .
C1S I1S 2.116(5) .
C2S C3S 1.387(7) .
C2S I2S 2.091(5) .
C3S F1S 1.338(7) .
C3S C4S 1.368(8) .
C4S F2S 1.348(6) .
C4S C5S 1.352(9) .
C5S F3S 1.346(6) .
C5S C6S 1.379(7) .
C6S F4S 1.342(6) .
C1T C2T 1.377(11) .
C1T C6T 1.396(9) .
C1T I1T 2.117(7) .
C2T C3T 1.396(9) .
C2T I2T 2.098(8) .
C3T F1T 1.335(9) .
C3T C4T 1.371(9) .
C4T F2T 1.343(9) .
C4T C5T 1.349(12) .
C5T F3T 1.348(9) .
C5T C6T 1.372(9) .
C6T F4T 1.326(9) .
C1T' C2T' 1.375(12) .
C1T' C6T' 1.393(10) .
C1T' I1T' 2.112(8) .
C2T' C3T' 1.394(10) .
C2T' I2T' 2.092(9) .
C3T' F1T' 1.333(10) .
C3T' C4T' 1.369(10) .
C4T' C5T' 1.350(12) .
C4T' F2T' 1.350(9) .
C5T' F3T' 1.349(9) .
C5T' C6T' 1.371(10) .
C6T' F4T' 1.335(10) .

loop_
_geom_torsion_atom_site_label_1
_geom_torsion_atom_site_label_2
_geom_torsion_atom_site_label_3
_geom_torsion_atom_site_label_4
_geom_torsion
_geom_torsion_site_symmetry_1
N2A C1A N1A C2A 0.0(9) .
S1A C1A N1A C2A -179.8(5) .
O1C C2C C3C O2C 63.2(15) .
O2C C4C C5C O3C 62.9(14) .
C3C C2C O1C C1C -173.5(13) .
C6C C1C O1C C2C -175.5(12) 2_566
C5C C4C O2C C3C 179.0(10) .
C2C C3C O2C C4C 67.8(15) .
C4C C5C O3C C6C 179.2(11) .
C1C C6C O3C C5C 165.9(13) 2_566
O1C' C2C' C3C' O2C' 56(3) .
O2C' C4C' C5C' O3C' 59(3) .
C3C' C2C' O1C' C1C' -160(3) .
C6C' C1C' O1C' C2C' -178(3) 2_566
C2C' C3C' O2C' C4C' 87(3) .
C5C' C4C' O2C' C3C' 176.6(19) .
C4C' C5C' O3C' C6C' -180(2) .
C1C' C6C' O3C' C5C' 163(3) 2_566
O1D C2D C3D O2D -70.8(6) .
O2D C4D C5D O3D 73.2(6) .
C3D C2D O1D C1D -177.2(5) .
C6D C1D O1D C2D -179.3(5) 2_556
C2D C3D O2D C4D 173.3(5) .
C5D C4D O2D C3D -178.4(4) .
C4D C5D O3D C6D -174.5(5) .
C1D C6D O3D C5D -176.6(5) 2_556
C6S C1S C2S C3S 0.5(8) .
I1S C1S C2S C3S -179.7(4) .
C6S C1S C2S I2S -179.1(4) .
I1S C1S C2S I2S 0.7(7) .
C1S C2S C3S F1S 179.9(6) .
I2S C2S C3S F1S -0.4(8) .
C1S C2S C3S C4S -0.6(9) .
I2S C2S C3S C4S 179.1(5) .
F1S C3S C4S F2S -0.1(9) .
C2S C3S C4S F2S -179.6(6) .
F1S C3S C4S C5S 179.9(6) .
C2S C3S C4S C5S 0.4(10) .
F2S C4S C5S F3S -0.2(9) .
C3S C4S C5S F3S 179.8(6) .
F2S C4S C5S C6S 179.8(5) .
C3S C4S C5S C6S -0.2(9) .
F3S C5S C6S F4S 0.0(8) .
C4S C5S C6S F4S 179.9(5) .
F3S C5S C6S C1S -179.8(5) .
C4S C5S C6S C1S 0.2(9) .
C2S C1S C6S F4S 179.9(5) .
I1S C1S C6S F4S 0.1(7) .
C2S C1S C6S C5S -0.3(8) .
I1S C1S C6S C5S 179.9(4) .
C6T C1T C2T C3T 2(3) .
I1T C1T C2T C3T -179.0(15) .
C6T C1T C2T I2T -176.2(14) .
I1T C1T C2T I2T 3(2) .
C1T C2T C3T F1T 179.6(15) .
I2T C2T C3T F1T -2.4(18) .
C1T C2T C3T C4T 0(2) .
I2T C2T C3T C4T 177.6(11) .
F1T C3T C4T F2T -1(2) .
C2T C3T C4T F2T 179.4(13) .
F1T C3T C4T C5T 179.6(13) .
C2T C3T C4T C5T 0(2) .
F2T C4T C5T F3T -1(2) .
C3T C4T C5T F3T 178.9(13) .
F2T C4T C5T C6T -179.9(14) .
C3T C4T C5T C6T 0(2) .
F3T C5T C6T F4T -1(2) .
C4T C5T C6T F4T 177.6(15) .
F3T C5T C6T C1T -177.6(16) .
C4T C5T C6T C1T 1(2) .
C2T C1T C6T F4T -178.2(17) .
I1T C1T C6T F4T 2(2) .
C2T C1T C6T C5T -2(3) .
I1T C1T C6T C5T 178.4(14) .
C6T' C1T' C2T' C3T' 1(4) .
I1T' C1T' C2T' C3T' 179(2) .
C6T' C1T' C2T' I2T' 177(2) .
I1T' C1T' C2T' I2T' -5(4) .
C1T' C2T' C3T' F1T' 178(2) .
I2T' C2T' C3T' F1T' 2(3) .
C1T' C2T' C3T' C4T' -1(4) .
I2T' C2T' C3T' C4T' -177.2(19) .
F1T' C3T' C4T' C5T' -179(2) .
C2T' C3T' C4T' C5T' 0(4) .
F1T' C3T' C4T' F2T' 2(4) .
C2T' C3T' C4T' F2T' -179(2) .
F2T' C4T' C5T' F3T' 0(3) .
C3T' C4T' C5T' F3T' -180(2) .
F2T' C4T' C5T' C6T' 180(2) .
C3T' C4T' C5T' C6T' 0(3) .
F3T' C5T' C6T' F4T' 5(3) .
C4T' C5T' C6T' F4T' -175(2) .
F3T' C5T' C6T' C1T' 180(2) .
C4T' C5T' C6T' C1T' 0(3) .
C2T' C1T' C6T' F4T' 175(3) .
I1T' C1T' C6T' F4T' -4(3) .
C2T' C1T' C6T' C5T' 0(4) .
I1T' C1T' C6T' C5T' -179(2) .
